data_4077459
loop_
_publ_author_name
'Gr\"oer, Thomas'
'Scheer, Manfred'

_publ_section_title
;
 Transition-Metal-Substituted Dichlorobismuthanes as Starting Materials
 for Novel Bismuth&#x2212;Transition-Metal Clusters&#x2020;
;
_journal_issue 18
_journal_name_full Organometallics
_journal_page_first 3683
_journal_paper_doi 10.1021/om000372g
_journal_volume 19
_journal_year 2000
_chemical_formula_sum 'C23 H21 Bi3 Fe O10 W2'
_chemical_formula_weight 1507.89
_chemical_name_systematic
; 
 ? 
;
_space_group_IT_number 39
_symmetry_cell_setting orthorhombic
_symmetry_space_group_name_Hall 'A 2 -2b'
_symmetry_space_group_name_H-M 'A b m 2'
_atom_sites_solution_hydrogens geom
_atom_sites_solution_primary direct
_atom_sites_solution_secondary difmap
_audit_creation_method SHELXL-97
_cell_angle_alpha 90.00
_cell_angle_beta 90.00
_cell_angle_gamma 90.00
_cell_formula_units_Z 4
_cell_length_a 17.677(4)
_cell_length_b 13.518(3)
_cell_length_c 12.950(3)
_cell_measurement_reflns_used 1238
_cell_measurement_temperature 200(1)
_cell_volume 3094.5(12)
_computing_cell_refinement 'STOE IPDS software'
_computing_data_collection 'STOE IPDS sotware'
_computing_data_reduction 'STOE IPDS software'
_computing_molecular_graphics SIEMENS-XP
_computing_publication_material SHELXL-97
_computing_structure_refinement 'SHELXL-97 (Sheldrick, 1997)'
_computing_structure_solution 'SHELXS-97 (Sheldrick, 1990)'
_diffrn_ambient_temperature 200(1)
_diffrn_measured_fraction_theta_full 0.500
_diffrn_measured_fraction_theta_max 0.500
_diffrn_measurement_device_type 'STOE IPDS'
_diffrn_radiation_monochromator graphite
_diffrn_radiation_source 'fine-focus sealed tube'
_diffrn_radiation_type MoK\a
_diffrn_radiation_wavelength 0.71073
_diffrn_reflns_av_R_equivalents 0.2561
_diffrn_reflns_av_sigmaI/netI 0.2123
_diffrn_reflns_limit_h_max 19
_diffrn_reflns_limit_h_min -21
_diffrn_reflns_limit_k_max 16
_diffrn_reflns_limit_k_min -16
_diffrn_reflns_limit_l_max 15
_diffrn_reflns_limit_l_min -15
_diffrn_reflns_number 8855
_diffrn_reflns_theta_full 25.88
_diffrn_reflns_theta_max 25.88
_diffrn_reflns_theta_min 2.30
_exptl_absorpt_coefficient_mu 24.908
_exptl_absorpt_correction_type numerical
_exptl_crystal_colour green
_exptl_crystal_density_diffrn 3.237
_exptl_crystal_density_method 'not measured'
_exptl_crystal_description plate
_exptl_crystal_F_000 2648
_exptl_crystal_size_max 0.1
_exptl_crystal_size_mid 0.1
_exptl_crystal_size_min 0.01
_refine_diff_density_max 7.925
_refine_diff_density_min -8.218
_refine_diff_density_rms 1.053
_refine_ls_abs_structure_details 'Flack H D (1983), Acta Cryst. A39, 876-881'
_refine_ls_abs_structure_Flack -0.09(5)
_refine_ls_extinction_method none
_refine_ls_goodness_of_fit_ref 1.325
_refine_ls_hydrogen_treatment mixed
_refine_ls_matrix_type full
_refine_ls_number_parameters 96
_refine_ls_number_reflns 3123
_refine_ls_number_restraints 1
_refine_ls_restrained_S_all 1.325
_refine_ls_R_factor_all 0.1326
_refine_ls_R_factor_gt 0.1171
_refine_ls_shift/su_max 0.611
_refine_ls_shift/su_mean 0.009
_refine_ls_structure_factor_coef Fsqd
_refine_ls_weighting_details 'w=1/[\s^2^(Fo^2^)+(0.1000P)^2^+0.0000P] where P=(Fo^2^+2Fc^2^)/3'
_refine_ls_weighting_scheme calc
_refine_ls_wR_factor_gt 0.2646
_refine_ls_wR_factor_ref 0.2726
_reflns_number_gt 2281
_reflns_number_total 3123
_reflns_threshold_expression >2sigma(I)
_cod_data_source_file 6.cif
_cod_data_source_block t
_cod_depositor_comments
;
The following automatic conversions were performed:

'_refine_ls_weighting_scheme' value 'calc
w=1/[\s^2^(Fo^2^)+(0.1000P)^2^+0.0000P] where P=(Fo^2^+2Fc^2^)/3' was
changed to 'calc'. New tag '_refine_ls_weighting_details' was
created. The value of the new tag was set to
'w=1/[\s^2^(Fo^2^)+(0.1000P)^2^+0.0000P] where P=(Fo^2^+2Fc^2^)/3'.

Automatic conversion script
Id: cif_fix_values 3143 2015-03-26 13:38:13Z robertas 
;
_cod_original_sg_symbol_H-M Abm2
_cod_database_code 4077459

loop_
_symmetry_equiv_pos_as_xyz
'x, y, z'
'-x, -y, z'
'x, -y+1/2, z'
'-x, y+1/2, z'
'x, y+1/2, z+1/2'
'-x, -y+1/2, z+1/2'
'x, -y+1, z+1/2'
'-x, y+1, z+1/2'

loop_
_atom_site_label
_atom_site_type_symbol
_atom_site_fract_x
_atom_site_fract_y
_atom_site_fract_z
_atom_site_U_iso_or_equiv
_atom_site_adp_type
_atom_site_occupancy
_atom_site_calc_flag
_atom_site_refinement_flags
_atom_site_disorder_assembly
_atom_site_disorder_group
W W 0.36657(6) 0.13348(6) 0.30583(13) 0.0245(2) Uani 1 d . . .
Bi1 Bi 0.32356(9) 0.2500 0.12376(12) 0.0256(4) Uani 1 d S . .
Bi2 Bi 0.48523(11) 0.2500 0.42095(16) 0.0389(4) Uani 1 d S . .
Bi3 Bi 0.33649(14) 0.2500 0.49639(13) 0.0463(6) Uani 1 d S . .
C1 C 0.3420(14) 0.028(2) 0.198(2) 0.020(5) Uiso 1 d . . .
O1 O 0.3259(13) -0.036(2) 0.147(2) 0.047(6) Uiso 1 d . . .
C2 C 0.4677(13) 0.1267(19) 0.225(2) 0.014(5) Uiso 1 d . . .
O2 O 0.5203(11) 0.1155(17) 0.183(2) 0.035(5) Uiso 1 d . . .
C3 C 0.402(2) 0.026(3) 0.401(3) 0.051(9) Uiso 1 d . . .
O3 O 0.4132(14) -0.043(2) 0.456(2) 0.042(5) Uiso 1 d . . .
C4 C 0.2568(16) 0.120(2) 0.339(2) 0.030(7) Uiso 1 d . . .
O4 O 0.1930(17) 0.107(3) 0.350(3) 0.070(9) Uiso 1 d . . .
C5 C 0.129(3) 0.2500 0.191(5) 0.044(12) Uiso 1 d S . .
O5 O 0.095(3) 0.2500 0.269(4) 0.076(13) Uiso 1 d S . .
Fe Fe 0.1752(4) 0.2500 0.0673(6) 0.062(3) Uani 1 d SG . .
C6 C 0.1791(8) 0.36744(7) 0.0770(10) 0.018(10) Uiso 0.50 d PG A -1
O6 O 0.1911(13) 0.46025(16) 0.0610(15) 0.08(2) Uiso 0.50 d PG A -1
C7 C 0.1061(6) 0.1933(10) -0.0638(8) 0.08(3) Uiso 0.50 d PG A -1
H7 H 0.0711 0.2372 -0.0916 0.094 Uiso 0.50 calc PR A -1
C8 C 0.0869(8) 0.1242(9) 0.0092(11) 0.016(10) Uiso 0.50 d PG A -1
C9 C 0.1696(11) 0.06813(18) 0.0388(13) 0.012(9) Uiso 0.50 d PG A -1
H9 H 0.1824 0.0149 0.0808 0.014 Uiso 0.50 calc PR A -1
C10 C 0.2110(8) 0.1319(6) -0.0234(10) 0.06(2) Uiso 0.50 d PG A -1
H10 H 0.2635 0.1325 -0.0186 0.070 Uiso 0.50 calc PR A -1
C11 C 0.1761(7) 0.1933(9) -0.0911(7) 0.024(11) Uiso 0.50 d PG A -1
C12 C 0.0255(10) 0.0796(15) 0.0382(15) 0.06(2) Uiso 0.50 d PG A -1
C13 C -0.0006(15) 0.0006(19) -0.048(2) 0.09(3) Uiso 1 d SG A -1
H13A H -0.0255 0.0345 -0.1036 0.138 Uiso 0.50 calc PR A -1
H13B H -0.0347 -0.0463 -0.0177 0.138 Uiso 0.50 calc PR A -1
H13C H 0.0430 -0.0334 -0.0742 0.138 Uiso 0.50 calc PR A -1
C14 C -0.0441(6) 0.175(2) 0.0525(16) 0.050(18) Uiso 0.50 d PG A -1
H14A H -0.0462 0.1952 0.1233 0.075 Uiso 0.50 calc PR A -1
H14B H -0.0927 0.1495 0.0319 0.075 Uiso 0.50 calc PR A -1
H14C H -0.0309 0.2300 0.0098 0.075 Uiso 0.50 calc PR A -1
C15 C 0.0338(14) 0.0211(15) 0.1562(18) 0.028(13) Uiso 0.50 d PG A -1
H15A H 0.0757 -0.0240 0.1542 0.042 Uiso 0.50 calc PR A -1
H15B H -0.0118 -0.0147 0.1708 0.042 Uiso 0.50 calc PR A -1
H15C H 0.0422 0.0695 0.2092 0.042 Uiso 0.50 calc PR A -1
C16 C 0.2161(9) 0.2503(16) -0.1852(7) 0.022(7) Uiso 1 d SG A -1
C17 C 0.3047(9) 0.250(2) -0.1908(11) 0.039(9) Uiso 1 d SG A -1
H17A H 0.3207 0.2169 -0.2526 0.059 Uiso 0.50 calc PR A -1
H17B H 0.3247 0.2162 -0.1317 0.059 Uiso 0.50 calc PR A -1
H17C H 0.3229 0.3170 -0.1915 0.059 Uiso 0.50 calc PR A -1
C18 C 0.1836(13) 0.201(2) -0.2770(7) 0.018(10) Uiso 0.50 d PG A -1
H18A H 0.2102 0.2229 -0.3377 0.028 Uiso 0.50 calc PR A -1
H18B H 0.1311 0.2187 -0.2831 0.028 Uiso 0.50 calc PR A -1
H18C H 0.1883 0.1311 -0.2701 0.028 Uiso 0.50 calc PR A -1
C19 C 0.1749(12) 0.3739(16) -0.2016(10) 0.031(12) Uiso 0.50 d PG A -1
H19A H 0.1860 0.3980 -0.2697 0.046 Uiso 0.50 calc PR A -1
H19B H 0.1961 0.4181 -0.1512 0.046 Uiso 0.50 calc PR A -1
H19C H 0.1211 0.3704 -0.1924 0.046 Uiso 0.50 calc PR A -1

loop_
_atom_site_aniso_label
_atom_site_aniso_U_11
_atom_site_aniso_U_22
_atom_site_aniso_U_33
_atom_site_aniso_U_23
_atom_site_aniso_U_13
_atom_site_aniso_U_12
W 0.0439(5) 0.0064(4) 0.0230(5) 0.0011(6) 0.0019(6) -0.0011(4)
Bi1 0.0401(7) 0.0171(7) 0.0197(7) 0.000 -0.0015(7) 0.000
Bi2 0.0632(10) 0.0184(7) 0.0351(9) 0.000 -0.0173(9) 0.000
Bi3 0.0934(15) 0.0242(9) 0.0213(9) 0.000 0.0142(10) 0.000
Fe 0.034(3) 0.113(9) 0.038(4) 0.000 0.000(3) 0.000

loop_
_atom_type_symbol
_atom_type_description
_atom_type_scat_dispersion_real
_atom_type_scat_dispersion_imag
_atom_type_scat_source
C C 0.0033 0.0016 'International Tables Vol C Tables 4.2.6.8 and 6.1.1.4'
H H 0.0000 0.0000 'International Tables Vol C Tables 4.2.6.8 and 6.1.1.4'
O O 0.0106 0.0060 'International Tables Vol C Tables 4.2.6.8 and 6.1.1.4'
Fe Fe 0.3463 0.8444 'International Tables Vol C Tables 4.2.6.8 and 6.1.1.4'
W W -0.8490 6.8722 'International Tables Vol C Tables 4.2.6.8 and 6.1.1.4'
Bi Bi -4.1077 10.2566 'International Tables Vol C Tables 4.2.6.8 and 6.1.1.4'

loop_
_geom_angle_atom_site_label_1
_geom_angle_atom_site_label_2
_geom_angle_atom_site_label_3
_geom_angle
_geom_angle_site_symmetry_1
_geom_angle_site_symmetry_3
C4 W C3 96.0(14) . .
C4 W C1 83.1(12) . .
C3 W C1 88.7(15) . .
C4 W C2 160.6(11) . .
C3 W C2 90.6(13) . .
C1 W C2 78.8(10) . .
C4 W Bi1 88.3(9) . .
C3 W Bi1 164.3(12) . .
C1 W Bi1 76.8(8) . .
C2 W Bi1 80.8(7) . .
C4 W Bi3 72.1(9) . .
C3 W Bi3 86.0(12) . .
C1 W Bi3 153.9(7) . .
C2 W Bi3 126.7(7) . .
Bi1 W Bi3 109.62(5) . .
C4 W Bi2 127.9(9) . .
C3 W Bi2 81.9(12) . .
C1 W Bi2 148.2(7) . .
C2 W Bi2 71.0(7) . .
Bi1 W Bi2 107.27(5) . .
Bi3 W Bi2 55.81(7) . .
C4 W W 95.1(9) . 3
C3 W W 136.5(12) . 3
C1 W W 134.4(8) . 3
C2 W W 92.5(7) . 3
Bi1 W W 57.55(3) . 3
Bi3 W W 58.04(3) . 3
Bi2 W W 58.53(3) . 3
Fe Bi1 W 117.71(14) . .
Fe Bi1 W 117.71(14) . 3
W Bi1 W 64.90(6) . 3
Bi3 Bi2 W 61.34(6) . 3
Bi3 Bi2 W 61.34(6) . .
W Bi2 W 62.94(5) 3 .
Bi2 Bi3 W 62.85(6) . 3
Bi2 Bi3 W 62.85(6) . .
W Bi3 W 63.92(6) 3 .
O1 C1 W 173(3) . .
O2 C2 W 174(2) . .
O3 C3 W 171(3) . .
O4 C4 W 173(3) . .
O5 C5 Fe 176(5) . .
C6 Fe C6 169.7 . 3
C6 Fe C5 87.1(4) . .
C6 Fe C5 87.1(4) 3 .
C6 Fe C10 42.8(3) . 3
C6 Fe C10 142.6(3) 3 3
C5 Fe C10 129.89(8) . 3
C6 Fe C11 114.9 . .
C6 Fe C11 74.0 3 .
C5 Fe C11 147.0(14) . .
C10 Fe C11 74.8(3) 3 .
C6 Fe C11 74.0(6) . 3
C6 Fe C11 114.9(6) 3 3
C5 Fe C11 147.0(14) . 3
C10 Fe C11 36.9(4) 3 3
C11 Fe C11 41.0(6) . 3
C6 Fe C7 75.0(7) . 3
C6 Fe C7 115.2(7) 3 3
C5 Fe C7 115.6(16) . 3
C10 Fe C7 58.2(5) 3 3
C11 Fe C7 53.9(5) . 3
C11 Fe C7 33.83(14) 3 3
C6 Fe C8 49.8(4) . 3
C6 Fe C8 138.6(4) 3 3
C5 Fe C8 89.2(13) . 3
C10 Fe C8 58.9(3) 3 3
C11 Fe C8 87.7(2) . 3
C11 Fe C8 57.9(4) 3 3
C7 Fe C8 33.9(3) 3 3
C6 Fe C8 138.6 . .
C6 Fe C8 49.8 3 .
C5 Fe C8 89.2(13) . .
C10 Fe C8 123.91(16) 3 .
C11 Fe C8 57.9 . .
C11 Fe C8 87.7(5) 3 .
C7 Fe C8 69.6(6) 3 .
C8 Fe C8 88.9(4) 3 .
C6 Fe C9 13.9 . 3
C6 Fe C9 176.0 3 3
C5 Fe C9 96.6(4) . 3
C10 Fe C9 33.9(3) 3 3
C11 Fe C9 102.0 . 3
C11 Fe C9 61.0(6) 3 3
C7 Fe C9 61.6(7) 3 3
C8 Fe C9 40.2(4) 3 3
C8 Fe C9 128.3 . 3
C6 Fe Bi1 86.4(4) . .
C6 Fe Bi1 86.4(4) 3 .
C5 Fe Bi1 101.3(17) . .
C10 Fe Bi1 81.9(4) 3 .
C11 Fe Bi1 104.1(4) . .
C11 Fe Bi1 104.1(3) 3 .
C7 Fe Bi1 137.1(3) 3 .
C8 Fe Bi1 134.63(9) 3 .
C8 Fe Bi1 134.6(4) . .
C9 Fe Bi1 94.5(4) 3 .
O6 C6 Fe 164.6 . .
C11 C7 C8 115.3 . .
C12 C8 C7 136.4 . .
C12 C8 C9 116.7 . .
C7 C8 C9 104.3 . .
C12 C8 Fe 140.7 . .
C7 C8 Fe 65.0 . .
C9 C8 Fe 71.8 . .
C10 C9 C8 92.7 . .
C11 C10 C9 120.9 . .
C7 C11 C10 105.1 . .
C7 C11 C16 129.2 . .
C10 C11 C16 125.7 . .
C7 C11 Fe 74.7 . .
C10 C11 Fe 67.2 . .
C16 C11 Fe 123.1 . .
C8 C12 C13 110.2 . .
C8 C12 C15 113.4 . .
C13 C12 C15 109.5 . .
C8 C12 C14 105.8 . .
C13 C12 C14 110.5 . .
C15 C12 C14 107.2 . .
C18 C16 C17 110.5 . .
C18 C16 C11 103.0 . .
C17 C16 C11 118.3 . .
C18 C16 C19 99.2 . .
C17 C16 C19 113.1 . .
C11 C16 C19 110.5 . .

loop_
_geom_bond_atom_site_label_1
_geom_bond_atom_site_label_2
_geom_bond_distance
_geom_bond_site_symmetry_2
W C4 2.00(3) .
W C3 2.01(4) .
W C1 2.05(3) .
W C2 2.08(2) .
W Bi1 2.936(2) .
W Bi3 2.976(2) .
W Bi2 3.017(2) .
W W 3.1501(18) 3
Bi1 Fe 2.723(7) .
Bi1 W 2.936(2) 3
Bi2 Bi3 2.805(3) .
Bi2 W 3.017(2) 3
Bi3 W 2.975(2) 3
C1 O1 1.12(4) .
C2 O2 1.08(3) .
C3 O3 1.18(5) .
C4 O4 1.15(4) .
C5 O5 1.17(8) .
C5 Fe 1.80(6) .
Fe C6 1.5939 .
Fe C6 1.5939(19) 3
Fe C10 2.081(13) 3
Fe C11 2.1903 .
Fe C11 2.190(9) 3
Fe C7 2.227(10) 3
Fe C8 2.429(18) 3
Fe C8 2.4286 .
Fe C9 2.488(5) 3
C6 O6 1.2890 .
C7 C11 1.2858 .
C7 C8 1.3724 .
C8 C12 1.2967 .
C8 C9 1.6907 .
C9 C10 1.3892 .
C10 C11 1.3559 .
C11 C16 1.6062 .
C12 C13 1.6124 .
C12 C15 1.7273 .
C12 C14 1.7874 .
C16 C18 1.4761 .
C16 C17 1.5679 .
C16 C19 1.8347 .
